data_4331551
loop_
_publ_author_name
'Childress, Montana V.'
'Millar, David'
'Alam, Todd M.'
'Kreisel, Kevin A.'
'Yap, Glenn P. A.'
'Zakharov, Lev N.'
'Golen, James A.'
'Rheingold, Arnold L.'
'Doerrer, Linda H.'

_publ_section_title
;
 Thallophilic Interactions in Aryloxide Compounds:&#x00A0; the
 {Tl2(\m2-OAr)4} Structural Motif in (TlOAr)4and Tl2Cu(OAr)4Compounds
;
_journal_issue 10
_journal_name_full 'Inorganic Chemistry'
_journal_page_first 3864
_journal_page_last 3877
_journal_paper_doi 10.1021/ic050955o
_journal_volume 45
_journal_year 2006
_chemical_formula_sum 'C16 H8 F10 O3 Tl2'
_chemical_formula_weight 846.96
_chemical_name_systematic
; 
 ? 
;
_space_group_IT_number 12
_symmetry_cell_setting monoclinic
_symmetry_space_group_name_Hall '-C 2y'
_symmetry_space_group_name_H-M 'C 1 2/m 1'
_atom_sites_solution_hydrogens geom
_atom_sites_solution_primary direct
_atom_sites_solution_secondary difmap
_audit_creation_method SHELXL-97
_cell_angle_alpha 90.00
_cell_angle_beta 114.124(4)
_cell_angle_gamma 90.00
_cell_formula_units_Z 4
_cell_length_a 14.288(5)
_cell_length_b 19.253(7)
_cell_length_c 7.439(3)
_cell_measurement_reflns_used 904
_cell_measurement_temperature 200(2)
_cell_measurement_theta_max 26.08
_cell_measurement_theta_min 2.95
_cell_volume 1867.6(12)
_computing_cell_refinement 'SHELXTL, Sheldrick (2001)'
_computing_data_collection 'SMART, Bruker (2002)'
_computing_data_reduction 'SHELXTL, Sheldrick (2001)'
_computing_molecular_graphics 'SHELXTL, Sheldrick (2001)'
_computing_publication_material 'SHELXTL, Sheldrick (2001)'
_computing_structure_refinement 'SHELXL-97 (Sheldrick, 1997)'
_computing_structure_solution 'SHELXS-97 (Sheldrick, 1990)'
_diffrn_ambient_temperature 200(2)
_diffrn_detector_area_resol_mean 836.6
_diffrn_measured_fraction_theta_full 0.842
_diffrn_measured_fraction_theta_max 0.842
_diffrn_measurement_device_type 'Bruker AXS APEX diffractometer'
_diffrn_measurement_method \w
_diffrn_radiation_monochromator graphite
_diffrn_radiation_source 'fine-focus sealed tube'
_diffrn_radiation_type MoK\a
_diffrn_radiation_wavelength 0.71073
_diffrn_reflns_av_R_equivalents 0.0329
_diffrn_reflns_av_sigmaI/netI 0.0410
_diffrn_reflns_limit_h_max 18
_diffrn_reflns_limit_h_min -18
_diffrn_reflns_limit_k_max 25
_diffrn_reflns_limit_k_min -24
_diffrn_reflns_limit_l_max 9
_diffrn_reflns_limit_l_min -9
_diffrn_reflns_number 5170
_diffrn_reflns_theta_full 28.22
_diffrn_reflns_theta_max 28.22
_diffrn_reflns_theta_min 2.12
_diffrn_standards_decay_% <1
_exptl_absorpt_coefficient_mu 17.347
_exptl_absorpt_correction_T_max 0.2114
_exptl_absorpt_correction_T_min 0.1463
_exptl_absorpt_correction_type multi-scan
_exptl_absorpt_process_details 'SADABS, Sheldrick (2003)'
_exptl_crystal_colour colourless
_exptl_crystal_density_diffrn 3.012
_exptl_crystal_density_method 'not measured'
_exptl_crystal_F_000 1520
_exptl_crystal_size_max 0.18
_exptl_crystal_size_mid 0.14
_exptl_crystal_size_min 0.13
_refine_diff_density_max 2.267
_refine_diff_density_min -3.289
_refine_diff_density_rms 0.244
_refine_ls_extinction_method none
_refine_ls_goodness_of_fit_ref 1.082
_refine_ls_hydrogen_treatment constr
_refine_ls_matrix_type full
_refine_ls_number_parameters 145
_refine_ls_number_reflns 1994
_refine_ls_number_restraints 0
_refine_ls_restrained_S_all 1.082
_refine_ls_R_factor_all 0.0406
_refine_ls_R_factor_gt 0.0342
_refine_ls_shift/su_max 0.000
_refine_ls_shift/su_mean 0.000
_refine_ls_structure_factor_coef Fsqd
_refine_ls_weighting_details 'calc w=1/[\s^2^(Fo^2^)+(0.0442P)^2^] where P=(Fo^2^+2Fc^2^)/3'
_refine_ls_weighting_scheme calc
_refine_ls_wR_factor_gt 0.0788
_refine_ls_wR_factor_ref 0.0813
_reflns_number_gt 1753
_reflns_number_total 1994
_reflns_threshold_expression >2sigma(I)
_cod_data_source_file ic050955osup1.cif
_cod_data_source_block lind004
_cod_depositor_comments
;
The following automatic conversions were performed:

'_symmetry_cell_setting' value 'Monoclinic' changed to 'monoclinic'
according to /home/saulius/struct/CIF-dictionaries/cif_core.dic
dictionary named 'cif_core.dic' version 2.4.2 from 2011-04-26.

Automatic conversion script
Id: cif_fix_values 1891 2012-01-12 08:04:46Z andrius 
;
_cod_original_cell_volume 1867.8(12)
_cod_original_sg_symbol_H-M C2/m
_cod_database_code 4331551

loop_
_symmetry_equiv_pos_as_xyz
'x, y, z'
'-x, y, -z'
'x+1/2, y+1/2, z'
'-x+1/2, y+1/2, -z'
'-x, -y, -z'
'x, -y, z'
'-x+1/2, -y+1/2, -z'
'x+1/2, -y+1/2, z'

loop_
_atom_site_label
_atom_site_type_symbol
_atom_site_fract_x
_atom_site_fract_y
_atom_site_fract_z
_atom_site_U_iso_or_equiv
_atom_site_adp_type
_atom_site_occupancy
_atom_site_symmetry_multiplicity
_atom_site_calc_flag
_atom_site_refinement_flags
Tl1 Tl 0.05974(3) 0.0000 0.26458(6) 0.02815(14) Uani 1 2 d S
Tl2 Tl 0.25216(3) 0.0000 0.00215(6) 0.03137(14) Uani 1 2 d S
F1 F 0.1326(3) 0.1615(2) 0.3152(6) 0.0392(10) Uani 1 1 d .
F2 F 0.1407(4) 0.2998(2) 0.2642(7) 0.0523(13) Uani 1 1 d .
F3 F 0.1285(4) 0.3527(2) -0.0824(8) 0.0529(13) Uani 1 1 d .
F4 F 0.1124(4) 0.2642(3) -0.3782(7) 0.0528(13) Uani 1 1 d .
F5 F 0.1053(4) 0.1250(2) -0.3300(6) 0.0451(11) Uani 1 1 d .
O1 O 0.1132(3) 0.0709(2) 0.0149(7) 0.0282(10) Uani 1 1 d .
O2 O 0.3022(6) 0.0000 0.3913(11) 0.0407(18) Uani 1 2 d S
C1 C 0.1279(5) 0.1868(3) 0.1445(10) 0.0260(15) Uani 1 1 d .
C2 C 0.1325(6) 0.2567(3) 0.1197(12) 0.0332(18) Uani 1 1 d .
C3 C 0.1241(5) 0.2828(3) -0.0585(13) 0.0337(18) Uani 1 1 d .
C4 C 0.1156(5) 0.2385(4) -0.2083(12) 0.0326(17) Uani 1 1 d .
C5 C 0.1129(5) 0.1690(3) -0.1821(11) 0.0274(15) Uani 1 1 d .
C6 C 0.1180(4) 0.1385(3) -0.0049(10) 0.0204(13) Uani 1 1 d .
C7 C 0.3337(7) 0.0608(4) 0.5182(13) 0.051(2) Uani 1 1 d .
H7A H 0.2793 0.0749 0.5608 0.061 Uiso 1 1 calc R
H7B H 0.3485 0.1002 0.4485 0.061 Uiso 1 1 calc R
C8 C 0.4281(7) 0.0393(4) 0.6908(13) 0.047(2) Uani 1 1 d .
H8A H 0.4900 0.0573 0.6783 0.056 Uiso 1 1 calc R
H8B H 0.4269 0.0573 0.8145 0.056 Uiso 1 1 calc R

loop_
_atom_site_aniso_label
_atom_site_aniso_U_11
_atom_site_aniso_U_22
_atom_site_aniso_U_33
_atom_site_aniso_U_23
_atom_site_aniso_U_13
_atom_site_aniso_U_12
Tl1 0.0410(2) 0.0247(2) 0.0201(2) 0.000 0.01378(19) 0.000
Tl2 0.0381(2) 0.0210(2) 0.0422(3) 0.000 0.0237(2) 0.000
F1 0.058(3) 0.038(2) 0.025(2) -0.0001(19) 0.020(2) 0.003(2)
F2 0.074(3) 0.025(2) 0.057(3) -0.019(2) 0.026(3) -0.001(2)
F3 0.050(3) 0.021(2) 0.083(4) 0.015(2) 0.024(3) 0.002(2)
F4 0.063(3) 0.050(3) 0.046(3) 0.027(2) 0.023(3) 0.000(2)
F5 0.072(3) 0.041(3) 0.027(3) -0.005(2) 0.025(2) -0.007(2)
O1 0.042(3) 0.018(2) 0.030(3) 0.003(2) 0.020(2) 0.0025(19)
O2 0.053(4) 0.023(4) 0.025(4) 0.000 -0.006(4) 0.000
C1 0.024(3) 0.022(3) 0.030(4) 0.005(3) 0.008(3) 0.006(2)
C2 0.030(4) 0.022(4) 0.044(6) -0.008(3) 0.012(4) 0.002(3)
C3 0.028(3) 0.013(3) 0.056(6) 0.007(3) 0.013(4) -0.001(3)
C4 0.035(4) 0.030(4) 0.033(5) 0.011(3) 0.014(4) -0.002(3)
C5 0.033(4) 0.022(3) 0.029(4) 0.004(3) 0.013(3) -0.001(3)
C6 0.019(3) 0.017(3) 0.019(4) 0.003(2) 0.002(3) 0.000(2)
C7 0.068(6) 0.018(4) 0.055(6) -0.005(4) 0.014(5) -0.001(4)
C8 0.067(5) 0.020(4) 0.042(5) 0.002(3) 0.011(4) -0.005(3)

loop_
_atom_type_symbol
_atom_type_description
_atom_type_scat_dispersion_real
_atom_type_scat_dispersion_imag
_atom_type_scat_source
C C 0.0033 0.0016 'International Tables Vol C Tables 4.2.6.8 and 6.1.1.4'
H H 0.0000 0.0000 'International Tables Vol C Tables 4.2.6.8 and 6.1.1.4'
O O 0.0106 0.0060 'International Tables Vol C Tables 4.2.6.8 and 6.1.1.4'
F F 0.0171 0.0103 'International Tables Vol C Tables 4.2.6.8 and 6.1.1.4'
Tl Tl -2.8358 9.6688 'International Tables Vol C Tables 4.2.6.8 and 6.1.1.4'

loop_
_geom_angle_atom_site_label_1
_geom_angle_atom_site_label_2
_geom_angle_atom_site_label_3
_geom_angle
_geom_angle_site_symmetry_1
_geom_angle_site_symmetry_3
O1 Tl1 O1 61.82(19) 6 .
O1 Tl1 O2 67.64(15) 6 .
O1 Tl1 O2 67.64(15) . .
O1 Tl1 Tl1 51.51(10) 6 5
O1 Tl1 Tl1 51.51(10) . 5
O2 Tl1 Tl1 107.18(14) . 5
O1 Tl2 O1 67.9(2) 6 .
O1 Tl2 O2 79.65(18) 6 .
O1 Tl2 O2 79.65(18) . .
C6 O1 Tl2 117.9(4) . .
C6 O1 Tl1 129.1(4) . .
Tl2 O1 Tl1 102.18(16) . .
C7 O2 C7 107.1(8) . 6
C7 O2 Tl2 125.1(4) . .
C7 O2 Tl2 125.1(4) 6 .
C7 O2 Tl1 101.7(5) . .
C7 O2 Tl1 101.7(5) 6 .
Tl2 O2 Tl1 84.44(18) . .
F1 C1 C2 120.2(6) . .
F1 C1 C6 117.2(6) . .
C2 C1 C6 122.6(7) . .
F2 C2 C1 120.1(7) . .
F2 C2 C3 119.9(6) . .
C1 C2 C3 120.0(7) . .
C2 C3 C4 120.1(6) . .
C2 C3 F3 119.7(7) . .
C4 C3 F3 120.1(7) . .
F4 C4 C5 120.6(7) . .
F4 C4 C3 119.7(6) . .
C5 C4 C3 119.7(7) . .
F5 C5 C4 119.8(7) . .
F5 C5 C6 116.8(6) . .
C4 C5 C6 123.4(7) . .
O1 C6 C1 123.9(6) . .
O1 C6 C5 122.0(6) . .
C1 C6 C5 114.1(6) . .
O2 C7 C8 105.5(6) . .
C8 C8 C7 106.1(4) 6 .

loop_
_geom_bond_atom_site_label_1
_geom_bond_atom_site_label_2
_geom_bond_distance
_geom_bond_site_symmetry_2
Tl1 O1 2.656(4) 6
Tl1 O1 2.656(4) .
Tl1 O2 3.196(8) .
Tl1 Tl1 3.5943(15) 5
Tl2 O1 2.443(4) 6
Tl2 O1 2.443(4) .
Tl2 O2 2.684(8) .
F1 C1 1.336(8) .
F2 C2 1.325(8) .
F3 C3 1.363(8) .
F4 C4 1.340(8) .
F5 C5 1.358(8) .
O1 C6 1.315(7) .
O2 C7 1.455(8) .
O2 C7 1.455(8) 6
C1 C2 1.364(9) .
C1 C6 1.412(9) .
C2 C3 1.376(11) .
C3 C4 1.369(11) .
C4 C5 1.355(9) .
C5 C6 1.417(9) .
C7 C8 1.491(12) .
C8 C8 1.512(15) 6

loop_
_geom_torsion_atom_site_label_1
_geom_torsion_atom_site_label_2
_geom_torsion_atom_site_label_3
_geom_torsion_atom_site_label_4
_geom_torsion
_geom_torsion_site_symmetry_1
_geom_torsion_site_symmetry_4
O1 Tl2 O1 C6 -173.6(4) 6 .
O2 Tl2 O1 C6 103.4(5) . .
O1 Tl2 O1 Tl1 38.84(19) 6 .
O2 Tl2 O1 Tl1 -44.09(15) . .
O1 Tl1 O1 C6 -179.7(4) 6 .
O2 Tl1 O1 C6 -103.9(5) . .
Tl1 Tl1 O1 C6 118.7(5) 5 .
O1 Tl1 O1 Tl2 -37.33(19) 6 .
O2 Tl1 O1 Tl2 38.41(14) . .
Tl1 Tl1 O1 Tl2 -98.90(16) 5 .
O1 Tl2 O2 C7 -135.0(7) 6 .
O1 Tl2 O2 C7 -65.8(7) . .
O1 Tl2 O2 C7 65.8(7) 6 6
O1 Tl2 O2 C7 135.0(7) . 6
O1 Tl2 O2 Tl1 -34.60(11) 6 .
O1 Tl2 O2 Tl1 34.60(11) . .
O1 Tl1 O2 C7 158.5(5) 6 .
O1 Tl1 O2 C7 91.0(4) . .
Tl1 Tl1 O2 C7 124.8(5) 5 .
O1 Tl1 O2 C7 -91.0(4) 6 6
O1 Tl1 O2 C7 -158.5(5) . 6
Tl1 Tl1 O2 C7 -124.8(5) 5 6
O1 Tl1 O2 Tl2 33.74(11) 6 .
O1 Tl1 O2 Tl2 -33.74(11) . .
Tl1 Tl1 O2 Tl2 0.0 5 .
F1 C1 C2 F2 -0.7(10) . .
C6 C1 C2 F2 179.3(6) . .
F1 C1 C2 C3 -177.8(6) . .
C6 C1 C2 C3 2.2(11) . .
F2 C2 C3 C4 -180.0(6) . .
C1 C2 C3 C4 -2.9(11) . .
F2 C2 C3 F3 2.8(10) . .
C1 C2 C3 F3 179.8(6) . .
C2 C3 C4 F4 -176.8(7) . .
F3 C3 C4 F4 0.4(10) . .
C2 C3 C4 C5 1.7(11) . .
F3 C3 C4 C5 179.0(6) . .
F4 C4 C5 F5 -0.9(11) . .
C3 C4 C5 F5 -179.5(6) . .
F4 C4 C5 C6 178.8(6) . .
C3 C4 C5 C6 0.2(11) . .
Tl2 O1 C6 C1 -115.6(5) . .
Tl1 O1 C6 C1 21.9(8) . .
Tl2 O1 C6 C5 64.9(7) . .
Tl1 O1 C6 C5 -157.6(4) . .
F1 C1 C6 O1 0.1(9) . .
C2 C1 C6 O1 -179.9(6) . .
F1 C1 C6 C5 179.6(5) . .
C2 C1 C6 C5 -0.3(9) . .
F5 C5 C6 O1 -1.6(9) . .
C4 C5 C6 O1 178.7(6) . .
F5 C5 C6 C1 178.8(5) . .
C4 C5 C6 C1 -0.9(10) . .
C7 O2 C7 C8 30.7(12) 6 .
Tl2 O2 C7 C8 -131.6(6) . .
Tl1 O2 C7 C8 136.9(6) . .
O2 C7 C8 C8 -18.4(7) . 6
